data_1574277
loop_
_publ_author_name
'Yu, Changjiang'
'Cheng, Chao'
'Liu, Zhangzhan'
'Ni, Zhigang'
'Zhao, Zujin'
'Lu, Hua'
'Hao, Erhong'
'Jiao, Lijuan'

_publ_section_title
;
 A novel boron-stereogenic fluorophore with dual-state circular
 polarization luminescence via a self-dispersing strategy
;
_journal_issue 18
_journal_name_full 'Chemical Science'
_journal_page_first 7971
_journal_page_last 7980
_journal_paper_doi 10.1039/D5SC01025J
_journal_volume 16
_journal_year 2025
_chemical_formula_moiety 'C38 H27 B2 N3 O2 S1.002'
_chemical_formula_sum 'C38 H27 B2 N3 O2 S'
_chemical_formula_weight 611.38
_space_group_crystal_system monoclinic
_space_group_IT_number 15
_space_group_name_Hall '-C 2yc'
_space_group_name_H-M_alt 'C 1 2/c 1'
_atom_sites_solution_hydrogens mixed
_atom_sites_solution_primary dual
_audit_block_doi 10.5517/ccdc.csd.cc29199z
_audit_creation_date 2021-10-03
_audit_creation_method
;
Olex2 1.5
(compiled 2021.08.20 svn.r13c46975 for OlexSys, GUI svn.r6396)
;
_audit_update_record
;
2021-10-19 deposited with the CCDC.	2025-03-27 downloaded from the CCDC.
;
_cell_angle_alpha 90
_cell_angle_beta 104.397(3)
_cell_angle_gamma 90
_cell_formula_units_Z 8
_cell_length_a 29.2198(9)
_cell_length_b 9.7169(3)
_cell_length_c 23.8263(7)
_cell_measurement_reflns_used 9924
_cell_measurement_temperature 300.00
_cell_measurement_theta_max 73.95
_cell_measurement_theta_min 3.12
_cell_volume 6552.5(4)
_computing_cell_refinement 'SAINT v8.37A (Bruker, 2015)'
_computing_data_reduction 'SAINT v8.37A (Bruker, 2015)'
_computing_molecular_graphics 'Olex2 1.5 (Dolomanov et al., 2009)'
_computing_publication_material 'Olex2 1.5 (Dolomanov et al., 2009)'
_computing_structure_refinement 'SHELXL 2014/7 (Sheldrick, 2015)'
_computing_structure_solution 'SHELXT 2018/2 (Sheldrick, 2018)'
_diffrn_ambient_temperature 300.00
_diffrn_detector 'Bruker APEX2 area detector'
_diffrn_detector_area_resol_mean 7.9
_diffrn_detector_type 'CCD area detector'
_diffrn_measured_fraction_theta_full 1.000
_diffrn_measured_fraction_theta_max 0.998
_diffrn_measurement_device 'three-circle diffractometer'
_diffrn_measurement_device_type 'Bruker SMART APEX2 area detector'
_diffrn_measurement_method '\w and \f scans'
_diffrn_radiation_monochromator 'mirror optics'
_diffrn_radiation_probe x-ray
_diffrn_radiation_type CuK\a
_diffrn_radiation_wavelength 1.54178
_diffrn_reflns_av_R_equivalents 0.0490
_diffrn_reflns_av_unetI/netI 0.0222
_diffrn_reflns_Laue_measured_fraction_full 1.000
_diffrn_reflns_Laue_measured_fraction_max 0.998
_diffrn_reflns_limit_h_max 36
_diffrn_reflns_limit_h_min -36
_diffrn_reflns_limit_k_max 11
_diffrn_reflns_limit_k_min -12
_diffrn_reflns_limit_l_max 29
_diffrn_reflns_limit_l_min -29
_diffrn_reflns_number 63588
_diffrn_reflns_point_group_measured_fraction_full 1.000
_diffrn_reflns_point_group_measured_fraction_max 0.998
_diffrn_reflns_theta_full 67.679
_diffrn_reflns_theta_max 74.718
_diffrn_reflns_theta_min 3.123
_diffrn_source 'microfocus sealed X-ray tube'
_diffrn_source_current 1.0
_diffrn_source_power 0.05
_diffrn_source_type 'Incoatec I\ms'
_diffrn_source_voltage 50.0
_diffrn_standards_number 0
_exptl_absorpt_coefficient_mu 1.175
_exptl_absorpt_correction_T_max 0.7538
_exptl_absorpt_correction_T_min 0.6131
_exptl_absorpt_correction_type multi-scan
_exptl_absorpt_process_details
;
SADABS-2016/2 (Bruker,2016/2) was used for absorption correction.
wR2(int) was 0.1142 before and 0.0563 after correction.
The Ratio of minimum to maximum transmission is 0.8133.
The \l/2 correction factor is Not present.
;
_exptl_crystal_colour 'metallic reddish red'
_exptl_crystal_colour_lustre metallic
_exptl_crystal_colour_modifier reddish
_exptl_crystal_colour_primary red
_exptl_crystal_density_diffrn 1.240
_exptl_crystal_description cube
_exptl_crystal_F_000 2544
_exptl_crystal_size_max 0.16
_exptl_crystal_size_mid 0.12
_exptl_crystal_size_min 0.1
_refine_diff_density_max 0.348
_refine_diff_density_min -0.301
_refine_diff_density_rms 0.035
_refine_ls_extinction_method none
_refine_ls_goodness_of_fit_ref 1.046
_refine_ls_hydrogen_treatment mixed
_refine_ls_matrix_type full
_refine_ls_number_parameters 429
_refine_ls_number_reflns 6707
_refine_ls_number_restraints 13
_refine_ls_restrained_S_all 1.050
_refine_ls_R_factor_all 0.0523
_refine_ls_R_factor_gt 0.0419
_refine_ls_shift/su_max 0.001
_refine_ls_shift/su_mean 0.000
_refine_ls_structure_factor_coef Fsqd
_refine_ls_weighting_details 'w=1/[\s^2^(Fo^2^)+(0.0673P)^2^+2.0711P] where P=(Fo^2^+2Fc^2^)/3'
_refine_ls_weighting_scheme calc
_refine_ls_wR_factor_gt 0.1182
_refine_ls_wR_factor_ref 0.1257
_reflns_Friedel_coverage 0.000
_reflns_number_gt 5334
_reflns_number_total 6707
_reflns_threshold_expression 'I > 2\s(I)'
_cod_data_source_file d5sc01025j2.cif
_cod_data_source_block 1g
_cod_depositor_comments 'Adding full bibliography for 1574271--1574277.cif.'
_cod_database_code 1574277
_shelx_shelxl_version_number 2014/7
_shelx_space_group_comment
;
The symmetry employed for this shelxl refinement is uniquely defined
by the following loop, which should always be used as a source of
symmetry information in preference to the above space-group names.
They are only intended as comments.
;
_shelx_estimated_absorpt_t_max 0.892
_shelx_estimated_absorpt_t_min 0.834
_olex2_refinement_description
;
1. Fixed Uiso
 At 1.2 times of:
  All C(H) groups
2. Rigid bond restraints
 C4, C1
 with sigma for 1-2 distances of 0.01 and sigma for 1-3 distances of 0.01
 C1, C4
 with sigma for 1-2 distances of 0.001 and sigma for 1-3 distances of 0.002
3. Uiso/Uaniso restraints and constraints
Uanis(C1) \\sim Ueq, Uanis(C4) \\sim Ueq: with sigma of 0.01 and sigma for
terminal atoms of 0.02
4. Others
 Fixed Sof: S1B(0.26705)
5.a Aromatic/amide H refined with riding coordinates:
 C00X(H00X), C00Z(H00Z), C2(H2), C9(H9), C13(H13), C14(H14), C15(H15),
 C16(H16), C016(H016), C017(H017), C17(H17), C18(H18), C19(H19), C019(H019),
 C20(H20), C21(H21), C24(H24), C25(H25), C26(H26), C27(H27), C28(H28), C29(H29),
  C30(H30), C31(H31), C32(H32), C1(H1)
;
_smtbx_masks_void_probe_radius 1.2
_smtbx_masks_void_truncation_radius 1.2
_olex2_submission_special_instructions 'No special instructions were received'

loop_
_space_group_symop_operation_xyz
'x, y, z'
'-x, y, -z+1/2'
'x+1/2, y+1/2, z'
'-x+1/2, y+1/2, -z+1/2'
'-x, -y, -z'
'x, -y, z-1/2'
'-x+1/2, -y+1/2, -z'
'x+1/2, -y+1/2, z-1/2'

loop_
_atom_site_label
_atom_site_type_symbol
_atom_site_fract_x
_atom_site_fract_y
_atom_site_fract_z
_atom_site_U_iso_or_equiv
_atom_site_adp_type
_atom_site_occupancy
_atom_site_site_symmetry_order
_atom_site_calc_flag
_atom_site_refinement_flags_posn
_atom_site_refinement_flags_adp
_atom_site_refinement_flags_occupancy
_atom_site_disorder_assembly
_atom_site_disorder_group
O1 O 0.37948(4) 0.56697(9) 0.41501(4) 0.0458(2) Uani 1 1 d . . . . .
O2 O 0.40415(4) 0.24364(11) 0.52912(4) 0.0527(3) Uani 1 1 d . . . . .
N1 N 0.32358(4) 0.16653(11) 0.47249(5) 0.0426(3) Uani 1 1 d . . . . .
N2 N 0.32920(4) 0.37738(11) 0.38944(5) 0.0422(3) Uani 1 1 d . . . . .
N3 N 0.36571(4) 0.35416(11) 0.43903(5) 0.0415(3) Uani 1 1 d . . . . .
C00J C 0.39804(5) 0.10387(14) 0.43604(7) 0.0479(3) Uani 1 1 d . . . . .
C00X C 0.37103(7) 0.02186(18) 0.39251(9) 0.0672(5) Uani 1 1 d . . . . .
H00X H 0.3383 0.0284 0.3842 0.081 Uiso 1 1 calc R U . . .
C00Z C 0.44703(6) 0.0904(2) 0.44630(9) 0.0649(4) Uani 1 1 d . . . . .
H00Z H 0.4665 0.1439 0.4749 0.078 Uiso 1 1 calc R U . . .
C2 C 0.39956(8) -0.1453(3) 0.60922(12) 0.1006(8) Uani 1 1 d . . . . .
H2 H 0.4269 -0.1981 0.6199 0.121 Uiso 1 1 calc R U . A 1
C3 C 0.36879(9) -0.1261(3) 0.64118(12) 0.1031(9) Uani 1 1 d . . . . .
H3 H 0.3701(11) -0.158(3) 0.6767(14) 0.139(11) Uiso 1 1 d . . . . .
C4 C 0.34004(6) -0.00638(17) 0.55161(7) 0.0556(4) Uani 1 1 d . U . . .
C5 C 0.30936(5) 0.06853(14) 0.50398(6) 0.0453(3) Uani 1 1 d . . . . .
C6 C 0.25990(5) 0.04594(15) 0.48133(7) 0.0461(3) Uani 1 1 d . . . . .
C7 C 0.24488(5) 0.13333(14) 0.43304(6) 0.0445(3) Uani 1 1 d . . . . .
C8 C 0.28540(5) 0.20962(14) 0.42791(6) 0.0424(3) Uani 1 1 d . . . . .
C9 C 0.29006(5) 0.30783(13) 0.38778(6) 0.0423(3) Uani 1 1 d . . . . .
H9 H 0.2638 0.3262 0.3575 0.051 Uiso 1 1 calc R U . . .
C10 C 0.39073(5) 0.46715(13) 0.45154(6) 0.0404(3) Uani 1 1 d . . . . .
C11 C 0.42683(5) 0.47189(14) 0.50524(6) 0.0429(3) Uani 1 1 d . . . . .
C12 C 0.43095(5) 0.35721(15) 0.54230(6) 0.0446(3) Uani 1 1 d . . . . .
C13 C 0.46398(5) 0.36181(18) 0.59557(7) 0.0549(4) Uani 1 1 d . . . . .
H13 H 0.4670 0.2874 0.6208 0.066 Uiso 1 1 calc R U . . .
C14 C 0.49220(6) 0.4759(2) 0.61112(7) 0.0620(4) Uani 1 1 d . . . . .
H14 H 0.5145 0.4771 0.6466 0.074 Uiso 1 1 calc R U . . .
C15 C 0.48798(6) 0.58903(19) 0.57481(8) 0.0611(4) Uani 1 1 d . . . . .
H15 H 0.5071 0.6657 0.5861 0.073 Uiso 1 1 calc R U . . .
C16 C 0.45551(5) 0.58761(16) 0.52206(7) 0.0514(3) Uani 1 1 d . . . . .
H16 H 0.4526 0.6634 0.4976 0.062 Uiso 1 1 calc R U . . .
C016 C 0.46736(8) -0.0007(3) 0.41479(12) 0.0881(7) Uani 1 1 d . . . . .
H016 H 0.5001 -0.0077 0.4223 0.106 Uiso 1 1 calc R U . . .
C017 C 0.39109(9) -0.0688(2) 0.36117(12) 0.0933(7) Uani 1 1 d . . . . .
H017 H 0.3720 -0.1222 0.3323 0.112 Uiso 1 1 calc R U . . .
C17 C 0.39518(6) 0.34957(19) 0.31176(7) 0.0587(4) Uani 1 1 d . . . . .
H17 H 0.3910 0.2805 0.3370 0.070 Uiso 1 1 calc R U . . .
C18 C 0.42364(7) 0.3242(2) 0.27404(9) 0.0757(6) Uani 1 1 d . . . . .
H18 H 0.4385 0.2393 0.2747 0.091 Uiso 1 1 calc R U . . .
C19 C 0.42986(8) 0.4234(3) 0.23608(9) 0.0873(7) Uani 1 1 d . . . . .
H19 H 0.4489 0.4061 0.2108 0.105 Uiso 1 1 calc R U . . .
C019 C 0.43930(9) -0.0802(3) 0.37262(13) 0.0988(8) Uani 1 1 d . . . . .
H019 H 0.4529 -0.1420 0.3517 0.119 Uiso 1 1 calc R U . . .
C20 C 0.40804(9) 0.5485(3) 0.23527(9) 0.0853(7) Uani 1 1 d . . . . .
H20 H 0.4121 0.6161 0.2093 0.102 Uiso 1 1 calc R U . . .
C21 C 0.37991(7) 0.5743(2) 0.27311(8) 0.0683(5) Uani 1 1 d . . . . .
H21 H 0.3654 0.6597 0.2721 0.082 Uiso 1 1 calc R U . . .
C22 C 0.37269(5) 0.47567(16) 0.31273(6) 0.0495(3) Uani 1 1 d . . . . .
C23 C 0.29893(5) 0.61280(14) 0.33885(6) 0.0463(3) Uani 1 1 d . . . . .
C24 C 0.26492(7) 0.58909(19) 0.28702(8) 0.0636(4) Uani 1 1 d . . . . .
H24 H 0.2690 0.5158 0.2636 0.076 Uiso 1 1 calc R U . . .
C25 C 0.22527(7) 0.6717(2) 0.26953(8) 0.0713(5) Uani 1 1 d . . . . .
H25 H 0.2031 0.6527 0.2350 0.086 Uiso 1 1 calc R U . . .
C26 C 0.21860(7) 0.78111(19) 0.30286(8) 0.0670(5) Uani 1 1 d . . . . .
H26 H 0.1921 0.8368 0.2911 0.080 Uiso 1 1 calc R U . . .
C27 C 0.25145(7) 0.80758(18) 0.35372(9) 0.0664(5) Uani 1 1 d . . . . .
H27 H 0.2473 0.8822 0.3764 0.080 Uiso 1 1 calc R U . . .
C28 C 0.29089(6) 0.72406(15) 0.37166(7) 0.0532(4) Uani 1 1 d . . . . .
H28 H 0.3125 0.7431 0.4066 0.064 Uiso 1 1 calc R U . . .
C29 C 0.19799(5) 0.12789(17) 0.39992(8) 0.0550(4) Uani 1 1 d . . . . .
H29 H 0.1874 0.1860 0.3684 0.066 Uiso 1 1 calc R U . . .
C30 C 0.16813(6) 0.03382(19) 0.41554(9) 0.0633(4) Uani 1 1 d . . . . .
H30 H 0.1369 0.0287 0.3939 0.076 Uiso 1 1 calc R U . . .
C31 C 0.18325(6) -0.05388(19) 0.46278(9) 0.0635(4) Uani 1 1 d . . . . .
H31 H 0.1621 -0.1165 0.4717 0.076 Uiso 1 1 calc R U . . .
C32 C 0.22860(6) -0.04971(17) 0.49625(8) 0.0570(4) Uani 1 1 d . . . . .
H32 H 0.2385 -0.1081 0.5279 0.068 Uiso 1 1 calc R U . . .
B1 B 0.34304(6) 0.51245(16) 0.35917(7) 0.0446(4) Uani 1 1 d . . . . .
B2 B 0.37500(6) 0.21376(16) 0.47156(7) 0.0437(3) Uani 1 1 d . . . . .
S1 S 0.32185(3) -0.03088(11) 0.61286(4) 0.0956(4) Uani 0.735(2) 1 d . . . B 1
C1 C 0.38340(14) -0.0690(5) 0.5535(2) 0.0941(13) Uani 1 1 d . U . C 1
H1 H 0.3996 -0.0639 0.5246 0.113 Uiso 1 1 calc R U . C 1
S1B S 0.39354(9) -0.0949(4) 0.54479(18) 0.0592(6) Uani 0.267 1 d . . P B 2

loop_
_atom_site_aniso_label
_atom_site_aniso_U_11
_atom_site_aniso_U_22
_atom_site_aniso_U_33
_atom_site_aniso_U_23
_atom_site_aniso_U_13
_atom_site_aniso_U_12
O1 0.0526(6) 0.0370(5) 0.0449(5) -0.0009(4) 0.0064(4) -0.0061(4)
O2 0.0489(6) 0.0498(6) 0.0518(6) 0.0073(4) -0.0021(4) -0.0083(4)
N1 0.0382(6) 0.0390(6) 0.0490(6) 0.0014(5) 0.0076(5) -0.0009(4)
N2 0.0416(6) 0.0373(6) 0.0431(6) 0.0013(4) 0.0018(5) -0.0015(4)
N3 0.0387(6) 0.0381(6) 0.0435(6) 0.0005(4) 0.0022(5) -0.0025(4)
C00J 0.0428(7) 0.0391(7) 0.0614(9) 0.0078(6) 0.0125(6) 0.0012(5)
C00X 0.0535(9) 0.0538(9) 0.0944(13) -0.0204(9) 0.0183(9) -0.0029(7)
C00Z 0.0466(9) 0.0695(11) 0.0779(12) 0.0056(9) 0.0145(8) 0.0024(8)
C2 0.0655(13) 0.121(2) 0.1108(19) 0.0469(16) 0.0131(13) 0.0119(13)
C3 0.0801(15) 0.133(2) 0.0931(17) 0.0625(17) 0.0160(13) 0.0127(14)
C4 0.0496(8) 0.0527(9) 0.0623(9) 0.0120(7) 0.0095(7) -0.0067(6)
C5 0.0430(7) 0.0415(7) 0.0513(8) 0.0009(6) 0.0116(6) -0.0035(6)
C6 0.0426(7) 0.0436(7) 0.0535(8) -0.0041(6) 0.0146(6) -0.0035(6)
C7 0.0398(7) 0.0399(7) 0.0540(8) -0.0073(6) 0.0118(6) -0.0005(5)
C8 0.0363(7) 0.0389(7) 0.0499(8) -0.0026(5) 0.0064(6) 0.0005(5)
C9 0.0389(7) 0.0381(7) 0.0463(7) -0.0032(5) 0.0035(6) 0.0006(5)
C10 0.0410(7) 0.0374(6) 0.0429(7) -0.0040(5) 0.0108(6) -0.0019(5)
C11 0.0377(7) 0.0467(7) 0.0437(7) -0.0062(6) 0.0092(6) -0.0026(5)
C12 0.0360(7) 0.0498(8) 0.0470(8) -0.0036(6) 0.0086(6) -0.0018(5)
C13 0.0466(8) 0.0663(10) 0.0478(8) -0.0003(7) 0.0041(6) -0.0013(7)
C14 0.0484(9) 0.0807(12) 0.0507(9) -0.0131(8) 0.0007(7) -0.0042(8)
C15 0.0523(9) 0.0639(10) 0.0632(10) -0.0181(8) 0.0071(8) -0.0149(7)
C16 0.0485(8) 0.0509(8) 0.0540(8) -0.0091(6) 0.0113(7) -0.0084(6)
C016 0.0566(11) 0.0999(16) 0.1141(18) 0.0048(14) 0.0329(12) 0.0222(11)
C017 0.0826(15) 0.0778(14) 0.1233(19) -0.0420(13) 0.0329(14) -0.0008(11)
C17 0.0541(9) 0.0646(10) 0.0545(9) -0.0119(7) 0.0081(7) -0.0018(7)
C18 0.0604(11) 0.0964(15) 0.0690(12) -0.0286(11) 0.0133(9) 0.0011(10)
C19 0.0687(13) 0.137(2) 0.0604(12) -0.0321(13) 0.0246(10) -0.0214(13)
C019 0.0885(16) 0.0887(16) 0.129(2) -0.0244(15) 0.0458(16) 0.0197(13)
C20 0.0942(16) 0.1091(18) 0.0577(11) -0.0065(11) 0.0287(11) -0.0286(14)
C21 0.0817(13) 0.0687(11) 0.0562(10) -0.0014(8) 0.0203(9) -0.0133(9)
C22 0.0490(8) 0.0521(8) 0.0441(8) -0.0067(6) 0.0052(6) -0.0090(6)
C23 0.0553(8) 0.0389(7) 0.0441(7) 0.0049(5) 0.0112(6) -0.0012(6)
C24 0.0698(11) 0.0614(10) 0.0529(9) -0.0050(7) 0.0028(8) 0.0091(8)
C25 0.0677(11) 0.0784(12) 0.0581(10) 0.0115(9) -0.0027(8) 0.0103(9)
C26 0.0648(11) 0.0591(10) 0.0765(12) 0.0230(9) 0.0166(9) 0.0159(8)
C27 0.0739(11) 0.0461(9) 0.0817(12) -0.0002(8) 0.0242(10) 0.0087(8)
C28 0.0600(9) 0.0441(8) 0.0545(9) 0.0002(6) 0.0121(7) -0.0010(6)
C29 0.0402(7) 0.0561(9) 0.0660(10) -0.0040(7) 0.0079(7) 0.0008(6)
C30 0.0378(8) 0.0729(11) 0.0786(12) -0.0116(9) 0.0133(8) -0.0078(7)
C31 0.0487(9) 0.0675(10) 0.0791(12) -0.0080(9) 0.0249(8) -0.0173(8)
C32 0.0538(9) 0.0565(9) 0.0650(10) -0.0004(7) 0.0230(8) -0.0097(7)
B1 0.0509(9) 0.0376(8) 0.0423(8) -0.0018(6) 0.0058(7) -0.0053(6)
B2 0.0384(8) 0.0395(8) 0.0500(9) 0.0042(6) 0.0048(7) -0.0037(6)
S1 0.0852(6) 0.1217(8) 0.0780(5) 0.0450(5) 0.0168(4) 0.0157(5)
C1 0.0753(18) 0.098(3) 0.111(3) 0.046(2) 0.0272(18) 0.0255(14)
S1B 0.0440(10) 0.0571(12) 0.0778(14) 0.0226(9) 0.0174(10) 0.0123(8)

loop_
_atom_type_symbol
_atom_type_description
_atom_type_scat_dispersion_real
_atom_type_scat_dispersion_imag
_atom_type_scat_source
C C 0.0181 0.0091 'International Tables Vol C Tables 4.2.6.8 and 6.1.1.4'
H H 0.0000 0.0000 'International Tables Vol C Tables 4.2.6.8 and 6.1.1.4'
B B 0.0090 0.0039 'International Tables Vol C Tables 4.2.6.8 and 6.1.1.4'
N N 0.0311 0.0180 'International Tables Vol C Tables 4.2.6.8 and 6.1.1.4'
O O 0.0492 0.0322 'International Tables Vol C Tables 4.2.6.8 and 6.1.1.4'
S S 0.3331 0.5567 'International Tables Vol C Tables 4.2.6.8 and 6.1.1.4'

loop_
_geom_angle_atom_site_label_1
_geom_angle_atom_site_label_2
_geom_angle_atom_site_label_3
_geom_angle
_geom_angle_site_symmetry_1
_geom_angle_site_symmetry_3
_geom_angle_publ_flag
C10 O1 B1 108.81(10) . . ?
C12 O2 B2 123.73(11) . . ?
C5 N1 C8 109.73(11) . . ?
C5 N1 B2 130.07(12) . . ?
C8 N1 B2 119.01(11) . . ?
N3 N2 B1 106.76(10) . . ?
C9 N2 N3 114.55(11) . . ?
C9 N2 B1 136.18(12) . . ?
N2 N3 B2 124.25(10) . . ?
C10 N3 N2 108.77(11) . . ?
C10 N3 B2 126.95(11) . . ?
C00X C00J C00Z 116.40(16) . . ?
C00X C00J B2 122.62(13) . . ?
C00Z C00J B2 120.93(15) . . ?
C00J C00X H00X 118.9 . . ?
C017 C00X C00J 122.21(18) . . ?
C017 C00X H00X 118.9 . . ?
C00J C00Z H00Z 119.2 . . ?
C016 C00Z C00J 121.55(19) . . ?
C016 C00Z H00Z 119.2 . . ?
C3 C2 H2 125.3 . . ?
C3 C2 C1 109.3(2) . . ?
C3 C2 S1B 125.9(2) . . ?
C1 C2 H2 125.3 . . ?
C2 C3 H3 128(2) . . ?
C2 C3 S1 117.12(19) . . ?
S1 C3 H3 115(2) . . ?
C5 C4 S1 118.63(12) . . ?
C5 C4 S1B 122.77(18) . . ?
C1 C4 C5 128.4(3) . . ?
C1 C4 S1 112.9(3) . . ?
N1 C5 C4 125.13(13) . . ?
N1 C5 C6 108.85(13) . . ?
C6 C5 C4 125.96(13) . . ?
C7 C6 C5 107.23(12) . . ?
C7 C6 C32 120.86(14) . . ?
C32 C6 C5 131.68(15) . . ?
C6 C7 C8 106.63(12) . . ?
C29 C7 C6 119.95(14) . . ?
C29 C7 C8 133.37(15) . . ?
N1 C8 C7 107.54(12) . . ?
C9 C8 N1 122.34(12) . . ?
C9 C8 C7 130.12(13) . . ?
N2 C9 C8 124.50(13) . . ?
N2 C9 H9 117.7 . . ?
C8 C9 H9 117.7 . . ?
O1 C10 N3 116.22(12) . . ?
O1 C10 C11 125.59(12) . . ?
N3 C10 C11 118.14(12) . . ?
C12 C11 C10 117.42(12) . . ?
C16 C11 C10 122.22(13) . . ?
C16 C11 C12 120.28(13) . . ?
O2 C12 C11 123.32(12) . . ?
O2 C12 C13 118.10(14) . . ?
C13 C12 C11 118.57(13) . . ?
C12 C13 H13 119.8 . . ?
C14 C13 C12 120.32(16) . . ?
C14 C13 H13 119.8 . . ?
C13 C14 H14 119.4 . . ?
C13 C14 C15 121.11(15) . . ?
C15 C14 H14 119.4 . . ?
C14 C15 H15 120.1 . . ?
C16 C15 C14 119.83(15) . . ?
C16 C15 H15 120.1 . . ?
C11 C16 H16 120.1 . . ?
C15 C16 C11 119.88(16) . . ?
C15 C16 H16 120.1 . . ?
C00Z C016 H016 120.0 . . ?
C019 C016 C00Z 119.96(19) . . ?
C019 C016 H016 120.0 . . ?
C00X C017 H017 120.0 . . ?
C019 C017 C00X 119.9(2) . . ?
C019 C017 H017 120.0 . . ?
C18 C17 H17 119.1 . . ?
C18 C17 C22 121.82(19) . . ?
C22 C17 H17 119.1 . . ?
C17 C18 H18 119.9 . . ?
C19 C18 C17 120.2(2) . . ?
C19 C18 H18 119.9 . . ?
C18 C19 H19 120.1 . . ?
C18 C19 C20 119.83(19) . . ?
C20 C19 H19 120.1 . . ?
C016 C019 C017 120.0(2) . . ?
C016 C019 H019 120.0 . . ?
C017 C019 H019 120.0 . . ?
C19 C20 H20 120.0 . . ?
C19 C20 C21 120.0(2) . . ?
C21 C20 H20 120.0 . . ?
C20 C21 H21 119.0 . . ?
C20 C21 C22 122.0(2) . . ?
C22 C21 H21 119.0 . . ?
C17 C22 C21 116.14(16) . . ?
C17 C22 B1 123.00(14) . . ?
C21 C22 B1 120.72(15) . . ?
C24 C23 B1 120.76(13) . . ?
C28 C23 C24 116.29(15) . . ?
C28 C23 B1 122.90(13) . . ?
C23 C24 H24 119.1 . . ?
C25 C24 C23 121.86(17) . . ?
C25 C24 H24 119.1 . . ?
C24 C25 H25 119.9 . . ?
C26 C25 C24 120.25(17) . . ?
C26 C25 H25 119.9 . . ?
C25 C26 H26 120.4 . . ?
C25 C26 C27 119.28(16) . . ?
C27 C26 H26 120.4 . . ?
C26 C27 H27 119.7 . . ?
C26 C27 C28 120.56(17) . . ?
C28 C27 H27 119.7 . . ?
C23 C28 H28 119.1 . . ?
C27 C28 C23 121.74(16) . . ?
C27 C28 H28 119.1 . . ?
C7 C29 H29 121.0 . . ?
C30 C29 C7 117.97(16) . . ?
C30 C29 H29 121.0 . . ?
C29 C30 H30 119.0 . . ?
C29 C30 C31 121.97(16) . . ?
C31 C30 H30 119.0 . . ?
C30 C31 H31 119.3 . . ?
C32 C31 C30 121.33(15) . . ?
C32 C31 H31 119.3 . . ?
C6 C32 H32 121.0 . . ?
C31 C32 C6 117.91(17) . . ?
C31 C32 H32 121.0 . . ?
O1 B1 N2 95.09(10) . . ?
O1 B1 C22 106.83(12) . . ?
O1 B1 C23 112.15(11) . . ?
N2 B1 C22 111.64(12) . . ?
C23 B1 N2 111.34(12) . . ?
C23 B1 C22 117.47(13) . . ?
O2 B2 N1 112.46(12) . . ?
O2 B2 N3 106.45(11) . . ?
O2 B2 C00J 113.90(12) . . ?
N1 B2 C00J 109.81(11) . . ?
N3 B2 N1 102.29(11) . . ?
N3 B2 C00J 111.27(12) . . ?
C3 S1 C4 91.38(12) . . ?
C2 C1 H1 125.4 . . ?
C4 C1 C2 109.3(3) . . ?
C4 C1 H1 125.4 . . ?
C2 S1B C4 87.16(19) . . ?

loop_
_geom_bond_atom_site_label_1
_geom_bond_atom_site_label_2
_geom_bond_distance
_geom_bond_site_symmetry_2
_geom_bond_publ_flag
O1 C10 1.2901(16) . ?
O1 B1 1.5748(18) . ?
O2 C12 1.3443(17) . ?
O2 B2 1.4525(19) . ?
N1 C5 1.3407(18) . ?
N1 C8 1.3995(18) . ?
N1 B2 1.5764(19) . ?
N2 N3 1.3994(15) . ?
N2 C9 1.3207(17) . ?
N2 B1 1.5972(19) . ?
N3 C10 1.3116(17) . ?
N3 B2 1.5591(19) . ?
C00J C00X 1.388(2) . ?
C00J C00Z 1.397(2) . ?
C00J B2 1.610(2) . ?
C00X H00X 0.9300 . ?
C00X C017 1.376(3) . ?
C00Z H00Z 0.9300 . ?
C00Z C016 1.387(3) . ?
C2 H2 0.9300 . ?
C2 C3 1.328(4) . ?
C2 C1 1.491(6) . ?
C2 S1B 1.579(5) . ?
C3 H3 0.89(3) . ?
C3 S1 1.653(3) . ?
C4 C5 1.455(2) . ?
C4 S1 1.6896(18) . ?
C4 C1 1.396(4) . ?
C4 S1B 1.827(3) . ?
C5 C6 1.428(2) . ?
C6 C7 1.409(2) . ?
C6 C32 1.410(2) . ?
C7 C8 1.4277(19) . ?
C7 C29 1.402(2) . ?
C8 C9 1.381(2) . ?
C9 H9 0.9300 . ?
C10 C11 1.442(2) . ?
C11 C12 1.408(2) . ?
C11 C16 1.400(2) . ?
C12 C13 1.391(2) . ?
C13 H13 0.9300 . ?
C13 C14 1.376(2) . ?
C14 H14 0.9300 . ?
C14 C15 1.385(3) . ?
C15 H15 0.9300 . ?
C15 C16 1.374(2) . ?
C16 H16 0.9300 . ?
C016 H016 0.9300 . ?
C016 C019 1.367(4) . ?
C017 H017 0.9300 . ?
C017 C019 1.371(3) . ?
C17 H17 0.9300 . ?
C17 C18 1.390(3) . ?
C17 C22 1.393(2) . ?
C18 H18 0.9300 . ?
C18 C19 1.364(3) . ?
C19 H19 0.9300 . ?
C19 C20 1.371(4) . ?
C019 H019 0.9300 . ?
C20 H20 0.9300 . ?
C20 C21 1.385(3) . ?
C21 H21 0.9300 . ?
C21 C22 1.397(2) . ?
C22 B1 1.606(2) . ?
C23 C24 1.398(2) . ?
C23 C28 1.388(2) . ?
C23 B1 1.592(2) . ?
C24 H24 0.9300 . ?
C24 C25 1.386(3) . ?
C25 H25 0.9300 . ?
C25 C26 1.370(3) . ?
C26 H26 0.9300 . ?
C26 C27 1.370(3) . ?
C27 H27 0.9300 . ?
C27 C28 1.387(2) . ?
C28 H28 0.9300 . ?
C29 H29 0.9300 . ?
C29 C30 1.377(2) . ?
C30 H30 0.9300 . ?
C30 C31 1.393(3) . ?
C31 H31 0.9300 . ?
C31 C32 1.367(3) . ?
C32 H32 0.9300 . ?
C1 H1 0.9300 . ?

loop_
_geom_torsion_atom_site_label_1
_geom_torsion_atom_site_label_2
_geom_torsion_atom_site_label_3
_geom_torsion_atom_site_label_4
_geom_torsion
_geom_torsion_site_symmetry_1
_geom_torsion_site_symmetry_2
_geom_torsion_site_symmetry_3
_geom_torsion_site_symmetry_4
_geom_torsion_publ_flag
O1 C10 C11 C12 173.87(13) . . . . ?
O1 C10 C11 C16 -3.0(2) . . . . ?
O2 C12 C13 C14 -179.87(15) . . . . ?
N1 C5 C6 C7 1.59(16) . . . . ?
N1 C5 C6 C32 175.96(16) . . . . ?
N1 C8 C9 N2 -5.0(2) . . . . ?
N2 N3 C10 O1 -5.11(17) . . . . ?
N2 N3 C10 C11 172.56(11) . . . . ?
N2 N3 B2 O2 -161.22(12) . . . . ?
N2 N3 B2 N1 -43.05(17) . . . . ?
N2 N3 B2 C00J 74.14(16) . . . . ?
N3 N2 C9 C8 -5.91(19) . . . . ?
N3 N2 B1 O1 -19.68(12) . . . . ?
N3 N2 B1 C22 90.70(13) . . . . ?
N3 N2 B1 C23 -135.85(12) . . . . ?
N3 C10 C11 C12 -3.55(19) . . . . ?
N3 C10 C11 C16 179.54(13) . . . . ?
C00J C00X C017 C019 0.0(4) . . . . ?
C00J C00Z C016 C019 -0.1(4) . . . . ?
C00X C00J C00Z C016 -0.4(3) . . . . ?
C00X C00J B2 O2 154.13(15) . . . . ?
C00X C00J B2 N1 27.0(2) . . . . ?
C00X C00J B2 N3 -85.54(18) . . . . ?
C00X C017 C019 C016 -0.6(4) . . . . ?
C00Z C00J C00X C017 0.4(3) . . . . ?
C00Z C00J B2 O2 -28.4(2) . . . . ?
C00Z C00J B2 N1 -155.59(14) . . . . ?
C00Z C00J B2 N3 91.89(17) . . . . ?
C00Z C016 C019 C017 0.6(4) . . . . ?
C2 C3 S1 C4 0.1(3) . . . . ?
C3 C2 C1 C4 -2.5(5) . . . . ?
C3 C2 S1B C4 6.1(4) . . . . ?
C4 C5 C6 C7 -175.75(15) . . . . ?
C4 C5 C6 C32 -1.4(3) . . . . ?
C5 N1 C8 C7 0.67(15) . . . . ?
C5 N1 C8 C9 -178.46(13) . . . . ?
C5 N1 B2 O2 -51.34(19) . . . . ?
C5 N1 B2 N3 -165.15(13) . . . . ?
C5 N1 B2 C00J 76.61(18) . . . . ?
C5 C4 S1 C3 175.68(17) . . . . ?
C5 C4 C1 C2 -174.4(2) . . . . ?
C5 C4 S1B C2 -177.09(18) . . . . ?
C5 C6 C7 C8 -1.14(16) . . . . ?
C5 C6 C7 C29 176.53(13) . . . . ?
C5 C6 C32 C31 -174.36(16) . . . . ?
C6 C7 C8 N1 0.33(15) . . . . ?
C6 C7 C8 C9 179.37(14) . . . . ?
C6 C7 C29 C30 -1.2(2) . . . . ?
C7 C6 C32 C31 -0.6(2) . . . . ?
C7 C8 C9 N2 176.03(14) . . . . ?
C7 C29 C30 C31 0.2(3) . . . . ?
C8 N1 C5 C4 175.97(15) . . . . ?
C8 N1 C5 C6 -1.40(16) . . . . ?
C8 N1 B2 O2 142.49(12) . . . . ?
C8 N1 B2 N3 28.68(16) . . . . ?
C8 N1 B2 C00J -89.56(14) . . . . ?
C8 C7 C29 C30 175.72(16) . . . . ?
C9 N2 N3 C10 -148.10(12) . . . . ?
C9 N2 N3 B2 33.87(18) . . . . ?
C9 N2 B1 O1 140.48(15) . . . . ?
C9 N2 B1 C22 -109.15(18) . . . . ?
C9 N2 B1 C23 24.3(2) . . . . ?
C10 O1 B1 N2 17.25(13) . . . . ?
C10 O1 B1 C22 -97.19(13) . . . . ?
C10 O1 B1 C23 132.77(12) . . . . ?
C10 N3 B2 O2 21.11(19) . . . . ?
C10 N3 B2 N1 139.28(13) . . . . ?
C10 N3 B2 C00J -103.52(16) . . . . ?
C10 C11 C12 O2 2.2(2) . . . . ?
C10 C11 C12 C13 -177.03(13) . . . . ?
C10 C11 C16 C15 177.19(14) . . . . ?
C11 C12 C13 C14 -0.6(2) . . . . ?
C12 O2 B2 N1 -133.12(13) . . . . ?
C12 O2 B2 N3 -21.88(18) . . . . ?
C12 O2 B2 C00J 101.13(15) . . . . ?
C12 C11 C16 C15 0.4(2) . . . . ?
C12 C13 C14 C15 1.0(3) . . . . ?
C13 C14 C15 C16 -0.7(3) . . . . ?
C14 C15 C16 C11 0.0(2) . . . . ?
C16 C11 C12 O2 179.18(13) . . . . ?
C16 C11 C12 C13 -0.1(2) . . . . ?
C17 C18 C19 C20 0.1(3) . . . . ?
C17 C22 B1 O1 84.97(16) . . . . ?
C17 C22 B1 N2 -17.73(19) . . . . ?
C17 C22 B1 C23 -148.08(14) . . . . ?
C18 C17 C22 C21 0.8(2) . . . . ?
C18 C17 C22 B1 -174.91(15) . . . . ?
C18 C19 C20 C21 0.3(3) . . . . ?
C19 C20 C21 C22 -0.2(3) . . . . ?
C20 C21 C22 C17 -0.4(3) . . . . ?
C20 C21 C22 B1 175.45(17) . . . . ?
C21 C22 B1 O1 -90.58(17) . . . . ?
C21 C22 B1 N2 166.73(14) . . . . ?
C21 C22 B1 C23 36.4(2) . . . . ?
C22 C17 C18 C19 -0.7(3) . . . . ?
C23 C24 C25 C26 0.7(3) . . . . ?
C24 C23 C28 C27 -0.5(2) . . . . ?
C24 C23 B1 O1 173.93(14) . . . . ?
C24 C23 B1 N2 -80.88(18) . . . . ?
C24 C23 B1 C22 49.6(2) . . . . ?
C24 C25 C26 C27 -0.3(3) . . . . ?
C25 C26 C27 C28 -0.5(3) . . . . ?
C26 C27 C28 C23 0.9(3) . . . . ?
C28 C23 C24 C25 -0.3(3) . . . . ?
C28 C23 B1 O1 -8.5(2) . . . . ?
C28 C23 B1 N2 96.65(16) . . . . ?
C28 C23 B1 C22 -132.86(15) . . . . ?
C29 C7 C8 N1 -176.89(15) . . . . ?
C29 C7 C8 C9 2.2(3) . . . . ?
C29 C30 C31 C32 0.5(3) . . . . ?
C30 C31 C32 C6 -0.3(3) . . . . ?
C32 C6 C7 C8 -176.24(14) . . . . ?
C32 C6 C7 C29 1.4(2) . . . . ?
B1 O1 C10 N3 -9.45(17) . . . . ?
B1 O1 C10 C11 173.08(13) . . . . ?
B1 N2 N3 C10 16.93(14) . . . . ?
B1 N2 N3 B2 -161.10(13) . . . . ?
B1 N2 C9 C8 -164.97(14) . . . . ?
B1 C23 C24 C25 177.39(17) . . . . ?
B1 C23 C28 C27 -178.12(15) . . . . ?
B2 O2 C12 C11 12.9(2) . . . . ?
B2 O2 C12 C13 -167.86(14) . . . . ?
B2 N1 C5 C4 8.8(2) . . . . ?
B2 N1 C5 C6 -168.57(13) . . . . ?
B2 N1 C8 C7 169.47(12) . . . . ?
B2 N1 C8 C9 -9.67(19) . . . . ?
B2 N3 C10 O1 172.86(13) . . . . ?
B2 N3 C10 C11 -9.5(2) . . . . ?
B2 C00J C00X C017 178.0(2) . . . . ?
B2 C00J C00Z C016 -177.96(18) . . . . ?
S1 C4 C5 N1 135.91(14) . . . . ?
S1 C4 C5 C6 -47.2(2) . . . . ?
S1 C4 C1 C2 2.6(4) . . . . ?
C1 C2 C3 S1 1.4(4) . . . . ?
C1 C4 C5 N1 -47.2(4) . . . . ?
C1 C4 C5 C6 129.7(3) . . . . ?
C1 C4 S1 C3 -1.7(3) . . . . ?
S1B C4 C5 N1 -52.6(2) . . . . ?
S1B C4 C5 C6 124.4(2) . . . . ?

loop_
_smtbx_masks_void_nr
_smtbx_masks_void_average_x
_smtbx_masks_void_average_y
_smtbx_masks_void_average_z
_smtbx_masks_void_volume
_smtbx_masks_void_count_electrons
_smtbx_masks_void_content
1 0.000 0.397 0.250 180.9 33.7 ?
2 0.000 0.603 0.750 180.9 33.7 ?
3 0.500 0.103 0.750 180.9 33.7 ?
4 0.500 0.897 0.250 180.9 33.7 ?
